data_7050816
loop_
_publ_author_name
'Nunes, Giovana G.'
'Reis, Dayane M.'
'Amorim, Priscila T.'
'S\'a, Eduardo L.'
'Mangrich, Antonio S.'
'Evans, David J.'
'Hitchcock, Peter B.'
'Jeffery Leigh, G.'
'Nunes, F\'abio S.'
'Soares, Ja\'isa F.'

_publ_section_title
;
 Novel double alkoxides of titanium(IV) and iron(II)/(III): synthetic,
 structural and spectroscopic studies
;
_journal_issue 5
_journal_name_full 'New Journal of Chemistry'
_journal_page_first 519
_journal_paper_doi 10.1039/b111517k
_journal_volume 26
_journal_year 2002
_chemical_compound_source 'synthesis as described'
_chemical_formula_moiety 'C27 H63 Cl1 Fe1 O9 Ti2'
_chemical_formula_structural 'C27 H63 CL1 FE1 O9 TI2'
_chemical_formula_sum 'C27 H63 Cl Fe O9 Ti2'
_chemical_formula_weight 718.87
_chemical_name_common '[Ti2FeCl(OiPr)9]'
_space_group_IT_number 2
_symmetry_cell_setting triclinic
_symmetry_Int_Tables_number 2
_symmetry_space_group_name_Hall '-P 1'
_symmetry_space_group_name_H-M 'P -1'
_atom_sites_solution_hydrogens geom
_atom_sites_solution_primary direct
_atom_sites_solution_secondary difmap
_audit_conform_dict_location ftp://ftp.iucr.org/cifdics/cif_core_2.1beta5.dic
_audit_conform_dict_name cif_core.dic
_audit_conform_dict_version 2.1beta5
_audit_creation_date 1999-09-21T09:53:34-00:00
_audit_creation_method 'WinGX routine CIF_UPDATE'
_cell_angle_alpha 84.2130(10)
_cell_angle_beta 83.6270(10)
_cell_angle_gamma 60.7220(10)
_cell_formula_units_Z 2
_cell_length_a 9.89820(10)
_cell_length_b 10.1089(2)
_cell_length_c 21.5840(3)
_cell_measurement_reflns_used 18627
_cell_measurement_temperature 173(2)
_cell_measurement_theta_max 25.028
_cell_measurement_theta_min 3.705
_cell_measurement_wavelength 0.71073
_cell_volume 1869.47(5)
_computing_cell_refinement 'HKL Scalepack (Otwinowski & Minor 1997)'
_computing_data_reduction 'HKL Denzo and Scalepack (Otwinowski & Minor 1997)'
_computing_molecular_graphics 'Ortep-3 for Windows (Farrugia, 1997)'
_computing_publication_material 'WinGX publication routines (Farrugia, 1999)'
_computing_structure_refinement 'SHELXL-97 (Sheldrick, 1997)'
_diffrn_ambient_temperature 173(2)
_diffrn_measured_fraction_theta_full 0.993
_diffrn_measured_fraction_theta_max 0.993
_diffrn_measurement_device KappaCCD
_diffrn_measurement_method CCD
_diffrn_radiation_monochromator graphite
_diffrn_radiation_probe x-ray
_diffrn_radiation_type MoK\a
_diffrn_radiation_wavelength 0.71073
_diffrn_reflns_av_R_equivalents 0.033
_diffrn_reflns_av_sigmaI/netI 0.0299
_diffrn_reflns_limit_h_max 11
_diffrn_reflns_limit_h_min -11
_diffrn_reflns_limit_k_max 11
_diffrn_reflns_limit_k_min -12
_diffrn_reflns_limit_l_max 25
_diffrn_reflns_limit_l_min -25
_diffrn_reflns_number 27583
_diffrn_reflns_theta_full 25.03
_diffrn_reflns_theta_max 25.03
_diffrn_reflns_theta_min 3.77
_exptl_absorpt_coefficient_mu 0.913
_exptl_absorpt_correction_T_max 0.7678
_exptl_absorpt_correction_T_min 0.7367
_exptl_absorpt_correction_type multi-scan
_exptl_absorpt_process_details
;
[c.f. r.h. blessing, acta cryst. (1995), a51, 33-38]
;
_exptl_crystal_colour colourless
_exptl_crystal_density_diffrn 1.277
_exptl_crystal_density_method 'not measured'
_exptl_crystal_description prism
_exptl_crystal_F_000 768
_exptl_crystal_size_max 0.3
_exptl_crystal_size_mid 0.3
_exptl_crystal_size_min 0.3
_refine_diff_density_max 0.537
_refine_diff_density_min -0.552
_refine_diff_density_rms 0.057
_refine_ls_extinction_method none
_refine_ls_goodness_of_fit_ref 1.051
_refine_ls_hydrogen_treatment mixed
_refine_ls_matrix_type full
_refine_ls_number_parameters 376
_refine_ls_number_reflns 6542
_refine_ls_number_restraints 0
_refine_ls_restrained_S_all 1.051
_refine_ls_R_factor_all 0.037
_refine_ls_R_factor_gt 0.033
_refine_ls_shift/su_max 0.001
_refine_ls_shift/su_mean 0
_refine_ls_structure_factor_coef Fsqd
_refine_ls_weighting_details 'calc w=1/[\s^2^(Fo^2^)+(0.0348P)^2^+1.7285P] where P=(Fo^2^+2Fc^2^)/3'
_refine_ls_weighting_scheme calc
_refine_ls_wR_factor_gt 0.0826
_refine_ls_wR_factor_ref 0.0855
_reflns_number_gt 5987
_reflns_number_total 6542
_reflns_threshold_expression >2sigma(I)
_cod_data_source_file b111517k.txt
_cod_data_source_block sep1899
_cod_original_sg_symbol_H-M P-1
_cod_database_code 7050816

loop_
_symmetry_equiv_pos_as_xyz
'x, y, z'
'-x, -y, -z'

loop_
_atom_site_label
_atom_site_type_symbol
_atom_site_fract_x
_atom_site_fract_y
_atom_site_fract_z
_atom_site_U_iso_or_equiv
_atom_site_adp_type
_atom_site_occupancy
_atom_site_symmetry_multiplicity
_atom_site_calc_flag
_atom_site_refinement_flags
_atom_site_disorder_assembly
_atom_site_disorder_group
Fe Fe 0.79380(3) 0.85624(3) 0.236250(14) 0.02265(9) Uani 1 1 d . . .
Ti1 Ti 0.65032(4) 0.69275(4) 0.183433(16) 0.01931(10) Uani 1 1 d . A .
Ti2 Ti 0.71563(4) 0.64675(4) 0.322551(16) 0.01813(10) Uani 1 1 d . A .
Cl Cl 0.88940(8) 1.01915(7) 0.22395(3) 0.04157(16) Uani 1 1 d . A 1
O1 O 0.61926(16) 0.57475(16) 0.26313(6) 0.0223(3) Uani 1 1 d . A 1
O2 O 0.81721(17) 0.77029(17) 0.32876(7) 0.0248(3) Uani 1 1 d . A 1
O3 O 0.71396(17) 0.84562(17) 0.15221(7) 0.0270(3) Uani 1 1 d . A 1
O4 O 0.84768(15) 0.62355(15) 0.23287(6) 0.0197(3) Uani 1 1 d . A 1
O5 O 0.59047(15) 0.83235(15) 0.26256(6) 0.0199(3) Uani 1 1 d . A 1
O6 O 0.46109(17) 0.78143(18) 0.15696(7) 0.0294(3) Uani 1 1 d . A 1
O7 O 0.74887(18) 0.55161(17) 0.12727(7) 0.0284(3) Uani 1 1 d . A 1
O8 O 0.85583(17) 0.47103(16) 0.35633(7) 0.0260(3) Uani 1 1 d . A 1
O9 O 0.57486(17) 0.71019(17) 0.38807(7) 0.0270(3) Uani 1 1 d . A 1
C1 C 0.6040(4) 0.4401(3) 0.26948(12) 0.0293(9) Uani 0.912(9) 1 d P A 1
H1 H 0.7094 0.351 0.2618 0.035 Uiso 0.912(9) 1 calc PR A 1
C2 C 0.5009(3) 0.4453(3) 0.22182(12) 0.0432(6) Uani 1 1 d . A 1
H2A H 0.5433 0.4581 0.1798 0.065 Uiso 0.912(9) 1 calc PR A 1
H2B H 0.3963 0.5308 0.2292 0.065 Uiso 0.912(9) 1 calc PR A 1
H2C H 0.496 0.3502 0.2255 0.065 Uiso 0.912(9) 1 calc PR A 1
C3 C 0.5425(3) 0.4196(3) 0.33478(11) 0.0402(6) Uani 1 1 d . A 1
H3A H 0.6112 0.4166 0.3649 0.06 Uiso 0.912(9) 1 calc PR A 1
H3B H 0.5382 0.3242 0.339 0.06 Uiso 0.912(9) 1 calc PR A 1
H3C H 0.4379 0.5047 0.3429 0.06 Uiso 0.912(9) 1 calc PR A 1
C4 C 0.8961(3) 0.7746(3) 0.37947(11) 0.0328(5) Uani 1 1 d . A 1
H4 H 0.8887 0.705 0.4144 0.039 Uiso 1 1 calc R A 1
C5 C 1.0654(4) 0.7175(5) 0.35891(16) 0.0725(11) Uani 1 1 d . A 1
H5A H 1.1109 0.6139 0.3451 0.109 Uiso 1 1 calc R A 1
H5B H 1.1204 0.7176 0.3939 0.109 Uiso 1 1 calc R A 1
H5C H 1.0748 0.7839 0.3244 0.109 Uiso 1 1 calc R A 1
C6 C 0.8175(5) 0.9328(4) 0.40198(15) 0.0639(9) Uani 1 1 d . A 1
H6A H 0.7085 0.9636 0.415 0.096 Uiso 1 1 calc R A 1
H6B H 0.8227 1.0028 0.3681 0.096 Uiso 1 1 calc R A 1
H6C H 0.8698 0.9352 0.4375 0.096 Uiso 1 1 calc R A 1
C7 C 0.6859(3) 0.9369(3) 0.09500(10) 0.0323(5) Uani 1 1 d . A 1
H7 H 0.6342 0.9041 0.0674 0.039 Uiso 1 1 calc R A 1
C8 C 0.5789(3) 1.1026(3) 0.10827(13) 0.0489(7) Uani 1 1 d . A 1
H8A H 0.4804 1.1146 0.1288 0.073 Uiso 1 1 calc R A 1
H8B H 0.5592 1.1645 0.0689 0.073 Uiso 1 1 calc R A 1
H8C H 0.628 1.1358 0.1356 0.073 Uiso 1 1 calc R A 1
C9 C 0.8395(3) 0.9123(3) 0.06264(12) 0.0465(7) Uani 1 1 d . A 1
H9A H 0.9054 0.8045 0.0546 0.07 Uiso 1 1 calc R A 1
H9B H 0.8915 0.9437 0.0894 0.07 Uiso 1 1 calc R A 1
H9C H 0.8212 0.9728 0.023 0.07 Uiso 1 1 calc R A 1
C10 C 1.0088(2) 0.5100(3) 0.22310(10) 0.0272(5) Uani 1 1 d . A 1
H10 H 1.0626 0.5044 0.2606 0.033 Uiso 1 1 calc R A 1
C11 C 1.0275(3) 0.3545(3) 0.21663(12) 0.0356(5) Uani 1 1 d . A 1
H11A H 0.9778 0.3267 0.2536 0.053 Uiso 1 1 calc R A 1
H11B H 1.1382 0.28 0.2127 0.053 Uiso 1 1 calc R A 1
H11C H 0.9785 0.3559 0.1794 0.053 Uiso 1 1 calc R A 1
C12 C 1.0845(3) 0.5584(3) 0.16699(12) 0.0411(6) Uani 1 1 d . A 1
H12A H 1.0702 0.6595 0.1727 0.062 Uiso 1 1 calc R A 1
H12B H 1.0365 0.5614 0.1292 0.062 Uiso 1 1 calc R A 1
H12C H 1.1957 0.4856 0.1629 0.062 Uiso 1 1 calc R A 1
C13 C 0.4404(2) 0.9669(2) 0.27039(10) 0.0261(5) Uani 1 1 d . A 1
H13 H 0.4147 1.0225 0.2287 0.031 Uiso 1 1 calc R A 1
C14 C 0.3138(3) 0.9260(3) 0.29264(11) 0.0332(5) Uani 1 1 d . A 1
H14A H 0.3126 0.8585 0.2634 0.05 Uiso 1 1 calc R A 1
H14B H 0.213 1.0187 0.2947 0.05 Uiso 1 1 calc R A 1
H14C H 0.3343 0.8743 0.3342 0.05 Uiso 1 1 calc R A 1
C15 C 0.4488(3) 1.0704(3) 0.31377(13) 0.0411(6) Uani 1 1 d . A 1
H15A H 0.5318 1.0939 0.2978 0.062 Uiso 1 1 calc R A 1
H15B H 0.4708 1.0198 0.3555 0.062 Uiso 1 1 calc R A 1
H15C H 0.3495 1.1647 0.3162 0.062 Uiso 1 1 calc R A 1
C16 C 0.3098(3) 0.8332(3) 0.13663(11) 0.0373(6) Uani 1 1 d . A 1
H16 H 0.244 0.8187 0.1724 0.045 Uiso 1 1 calc R A 1
C17 C 0.2385(4) 1.0001(3) 0.11833(15) 0.0581(8) Uani 1 1 d . A 1
H17A H 0.2353 1.0553 0.1538 0.087 Uiso 1 1 calc R A 1
H17B H 0.1328 1.0375 0.1062 0.087 Uiso 1 1 calc R A 1
H17C H 0.3012 1.0163 0.083 0.087 Uiso 1 1 calc R A 1
C18 C 0.3183(3) 0.7424(3) 0.08417(13) 0.0462(7) Uani 1 1 d . A 1
H18A H 0.365 0.6347 0.098 0.069 Uiso 1 1 calc R A 1
H18B H 0.382 0.7558 0.0486 0.069 Uiso 1 1 calc R A 1
H18C H 0.2135 0.7772 0.0716 0.069 Uiso 1 1 calc R A 1
C19 C 0.7377(12) 0.4879(6) 0.07353(18) 0.0412(18) Uani 0.659(16) 1 d P A 1
H19 H 0.6266 0.5122 0.0749 0.049 Uiso 0.659(16) 1 calc PR A 1
C20 C 0.8253(5) 0.3261(4) 0.07544(16) 0.0786(12) Uani 1 1 d . A 1
H20A H 0.7974 0.2843 0.1147 0.118 Uiso 0.659(16) 1 calc PR A 1
H20B H 0.9364 0.2945 0.0728 0.118 Uiso 0.659(16) 1 calc PR A 1
H20C H 0.8023 0.2883 0.0402 0.118 Uiso 0.659(16) 1 calc PR A 1
C21 C 0.7625(4) 0.5706(4) 0.01530(12) 0.0552(8) Uani 1 1 d . A 1
H21A H 0.6936 0.6801 0.0184 0.083 Uiso 0.659(16) 1 calc PR A 1
H21B H 0.7393 0.5362 -0.021 0.083 Uiso 0.659(16) 1 calc PR A 1
H21C H 0.8708 0.5495 0.0106 0.083 Uiso 0.659(16) 1 calc PR A 1
C22 C 0.9831(3) 0.3356(3) 0.37888(12) 0.0382(6) Uani 1 1 d . A 1
H22 H 1.0741 0.3097 0.3478 0.046 Uiso 1 1 calc R A 1
C23 C 0.9469(3) 0.2067(3) 0.38415(15) 0.0487(7) Uani 1 1 d . A 1
H23A H 0.9227 0.1929 0.3433 0.073 Uiso 1 1 calc R A 1
H23B H 0.8575 0.2298 0.4142 0.073 Uiso 1 1 calc R A 1
H23C H 1.037 0.1133 0.3984 0.073 Uiso 1 1 calc R A 1
C24 C 1.0254(5) 0.3611(4) 0.4396(2) 0.0896(15) Uani 1 1 d . A 1
H24A H 1.0478 0.446 0.4338 0.134 Uiso 1 1 calc R A 1
H24B H 1.1173 0.269 0.4535 0.134 Uiso 1 1 calc R A 1
H24C H 0.9385 0.3848 0.4711 0.134 Uiso 1 1 calc R A 1
C25 C 0.5377(3) 0.6810(3) 0.45121(11) 0.0445(6) Uani 1 1 d . A 1
H25 H 0.5961 0.5684 0.4594 0.053 Uiso 1 1 calc R A 1
C26 C 0.3752(4) 0.7262(7) 0.46356(16) 0.1003(17) Uani 1 1 d . A 1
H26A H 0.3453 0.6765 0.4353 0.15 Uiso 1 1 calc R A 1
H26B H 0.3134 0.8367 0.457 0.15 Uiso 1 1 calc R A 1
H26C H 0.3562 0.6962 0.5069 0.15 Uiso 1 1 calc R A 1
C27 C 0.5905(6) 0.7466(9) 0.49368(17) 0.138(3) Uani 1 1 d . A 1
H27A H 0.7004 0.7156 0.483 0.208 Uiso 1 1 calc R A 1
H27B H 0.5773 0.7108 0.5367 0.208 Uiso 1 1 calc R A 1
H27C H 0.5293 0.8576 0.4899 0.208 Uiso 1 1 calc R A 1
C1A C 0.511(3) 0.516(3) 0.2761(10) 0.018(7) Uiso 0.088(9) 1 d P A 2
C19A C 0.8305(16) 0.4590(9) 0.0745(3) 0.023(3) Uani 0.341(16) 1 d P A 2

loop_
_atom_site_aniso_label
_atom_site_aniso_U_11
_atom_site_aniso_U_22
_atom_site_aniso_U_33
_atom_site_aniso_U_23
_atom_site_aniso_U_13
_atom_site_aniso_U_12
Fe 0.02539(17) 0.02278(16) 0.02264(16) -0.00080(12) -0.00030(12) -0.01422(13)
Ti1 0.0198(2) 0.02065(19) 0.01622(18) -0.00205(14) -0.00156(14) -0.00856(15)
Ti2 0.01993(19) 0.01891(19) 0.01596(18) -0.00185(14) -0.00109(14) -0.00957(15)
Cl 0.0550(4) 0.0421(3) 0.0440(4) 0.0025(3) -0.0029(3) -0.0372(3)
O1 0.0276(8) 0.0244(7) 0.0208(7) -0.0010(6) -0.0035(6) -0.0167(6)
O2 0.0288(8) 0.0278(8) 0.0236(7) -0.0025(6) -0.0053(6) -0.0174(7)
O3 0.0336(9) 0.0275(8) 0.0210(7) 0.0037(6) -0.0031(6) -0.0164(7)
O4 0.0167(7) 0.0197(7) 0.0197(7) -0.0032(5) 0.0002(5) -0.0064(6)
O5 0.0178(7) 0.0182(7) 0.0201(7) -0.0026(5) -0.0003(5) -0.0059(6)
O6 0.0228(8) 0.0351(9) 0.0271(8) -0.0019(7) -0.0071(6) -0.0104(7)
O7 0.0313(8) 0.0307(8) 0.0208(8) -0.0083(6) -0.0005(6) -0.0120(7)
O8 0.0285(8) 0.0221(8) 0.0251(8) 0.0023(6) -0.0068(6) -0.0099(6)
O9 0.0295(8) 0.0310(8) 0.0188(7) -0.0029(6) 0.0025(6) -0.0138(7)
C1 0.038(2) 0.0256(16) 0.0322(14) -0.0022(10) -0.0035(11) -0.0209(15)
C2 0.0650(18) 0.0518(16) 0.0363(14) 0.0006(12) -0.0110(12) -0.0454(15)
C3 0.0597(17) 0.0467(15) 0.0328(13) 0.0029(11) -0.0051(12) -0.0407(14)
C4 0.0428(14) 0.0435(14) 0.0259(12) -0.0023(10) -0.0091(10) -0.0301(12)
C5 0.0478(19) 0.128(3) 0.059(2) 0.002(2) -0.0185(15) -0.054(2)
C6 0.113(3) 0.0514(18) 0.0463(17) -0.0067(14) -0.0241(18) -0.050(2)
C7 0.0420(14) 0.0347(13) 0.0195(11) 0.0086(9) -0.0065(9) -0.0190(11)
C8 0.0524(17) 0.0361(15) 0.0451(16) 0.0152(12) -0.0067(13) -0.0137(13)
C9 0.0534(17) 0.0522(17) 0.0301(13) 0.0091(12) 0.0034(12) -0.0259(14)
C10 0.0174(10) 0.0306(12) 0.0256(11) -0.0052(9) -0.0019(8) -0.0047(9)
C11 0.0313(13) 0.0257(12) 0.0354(13) -0.0061(10) -0.0046(10) -0.0014(10)
C12 0.0242(12) 0.0503(16) 0.0399(14) -0.0054(12) 0.0094(10) -0.0129(11)
C13 0.0210(11) 0.0190(10) 0.0289(11) -0.0024(9) -0.0007(8) -0.0023(9)
C14 0.0211(11) 0.0378(13) 0.0329(12) -0.0052(10) 0.0020(9) -0.0083(10)
C15 0.0353(14) 0.0263(12) 0.0542(16) -0.0173(11) 0.0032(12) -0.0075(11)
C16 0.0243(12) 0.0537(16) 0.0303(13) -0.0034(11) -0.0064(9) -0.0149(11)
C17 0.0458(17) 0.0448(16) 0.063(2) -0.0090(14) -0.0281(15) 0.0001(13)
C18 0.0491(16) 0.0565(17) 0.0410(15) 0.0001(13) -0.0177(12) -0.0294(14)
C19 0.050(5) 0.046(3) 0.025(2) -0.0128(17) -0.003(2) -0.019(3)
C20 0.142(4) 0.0394(17) 0.0464(18) -0.0168(14) -0.016(2) -0.033(2)
C21 0.078(2) 0.0613(19) 0.0232(13) -0.0041(13) -0.0009(13) -0.0314(17)
C22 0.0361(14) 0.0286(12) 0.0410(14) 0.0074(10) -0.0128(11) -0.0083(11)
C23 0.0480(16) 0.0305(14) 0.0581(18) 0.0072(12) -0.0035(13) -0.0133(12)
C24 0.117(3) 0.049(2) 0.094(3) 0.0159(19) -0.082(3) -0.023(2)
C25 0.0531(17) 0.0561(17) 0.0234(12) -0.0015(11) 0.0074(11) -0.0278(14)
C26 0.065(2) 0.210(6) 0.0390(18) -0.011(2) 0.0143(17) -0.079(3)
C27 0.142(4) 0.325(9) 0.0337(19) -0.050(3) 0.024(2) -0.178(6)
C19A 0.015(6) 0.031(4) 0.019(3) -0.012(3) 0.003(3) -0.007(4)

loop_
_atom_type_symbol
_atom_type_description
_atom_type_scat_dispersion_real
_atom_type_scat_dispersion_imag
_atom_type_scat_source
C C 0.0033 0.0016 'International Tables Vol C Tables 4.2.6.8 and 6.1.1.4'
H H 0 0 'International Tables Vol C Tables 4.2.6.8 and 6.1.1.4'
Cl Cl 0.1484 0.1585 'International Tables Vol C Tables 4.2.6.8 and 6.1.1.4'
Fe Fe 0.3463 0.8444 'International Tables Vol C Tables 4.2.6.8 and 6.1.1.4'
O O 0.0106 0.006 'International Tables Vol C Tables 4.2.6.8 and 6.1.1.4'
Ti Ti 0.2776 0.4457 'International Tables Vol C Tables 4.2.6.8 and 6.1.1.4'

loop_
_geom_angle_atom_site_label_1
_geom_angle_atom_site_label_2
_geom_angle_atom_site_label_3
_geom_angle
_geom_angle_site_symmetry_1
_geom_angle_site_symmetry_3
_geom_angle_publ_flag
O2 Fe O3 142.81(6) . . ?
O2 Fe O4 74.77(5) . . ?
O3 Fe O4 74.85(5) . . ?
O2 Fe O5 74.81(5) . . ?
O3 Fe O5 74.79(5) . . ?
O4 Fe O5 69.46(5) . . ?
O2 Fe Cl 107.35(4) . . ?
O3 Fe Cl 109.84(4) . . ?
O4 Fe Cl 145.43(4) . . ?
O5 Fe Cl 145.07(4) . . ?
O6 Ti1 O7 99.41(7) . . ?
O6 Ti1 O3 99.88(7) . . ?
O7 Ti1 O3 101.90(7) . . ?
O6 Ti1 O1 99.92(7) . . ?
O7 Ti1 O1 104.27(6) . . ?
O3 Ti1 O1 143.87(6) . . ?
O6 Ti1 O4 165.90(6) . . ?
O7 Ti1 O4 94.62(6) . . ?
O3 Ti1 O4 78.40(6) . . ?
O1 Ti1 O4 75.09(5) . . ?
O6 Ti1 O5 95.95(6) . . ?
O7 Ti1 O5 164.56(6) . . ?
O3 Ti1 O5 76.78(6) . . ?
O1 Ti1 O5 71.36(5) . . ?
O4 Ti1 O5 69.98(5) . . ?
O6 Ti1 Fe 124.76(5) . . ?
O7 Ti1 Fe 123.80(5) . . ?
O3 Ti1 Fe 43.62(4) . . ?
O1 Ti1 Fe 100.52(4) . . ?
O4 Ti1 Fe 45.50(4) . . ?
O5 Ti1 Fe 45.51(4) . . ?
O8 Ti2 O9 98.95(7) . . ?
O8 Ti2 O2 99.55(7) . . ?
O9 Ti2 O2 100.14(7) . . ?
O8 Ti2 O1 101.51(6) . . ?
O9 Ti2 O1 103.99(6) . . ?
O2 Ti2 O1 144.83(6) . . ?
O8 Ti2 O5 165.17(6) . . ?
O9 Ti2 O5 95.83(6) . . ?
O2 Ti2 O5 78.89(6) . . ?
O1 Ti2 O5 73.57(5) . . ?
O8 Ti2 O4 95.01(6) . . ?
O9 Ti2 O4 166.00(6) . . ?
O2 Ti2 O4 76.50(6) . . ?
O1 Ti2 O4 73.89(5) . . ?
O5 Ti2 O4 70.23(5) . . ?
C1 O1 Ti2 128.19(13) . . ?
C1 O1 Ti1 130.04(13) . . ?
Ti2 O1 Ti1 96.59(6) . . ?
C4 O2 Ti2 128.60(13) . . ?
C4 O2 Fe 135.22(13) . . ?
Ti2 O2 Fe 95.64(6) . . ?
C7 O3 Ti1 130.60(14) . . ?
C7 O3 Fe 132.67(14) . . ?
Ti1 O3 Fe 95.78(6) . . ?
C10 O4 Ti1 133.35(12) . . ?
C10 O4 Fe 118.12(12) . . ?
Ti1 O4 Fe 90.26(5) . . ?
C10 O4 Ti2 122.72(12) . . ?
Ti1 O4 Ti2 92.17(5) . . ?
Fe O4 Ti2 88.03(5) . . ?
C13 O5 Ti2 132.37(12) . . ?
C13 O5 Fe 119.55(12) . . ?
Ti2 O5 Fe 90.58(5) . . ?
C13 O5 Ti1 121.34(12) . . ?
Ti2 O5 Ti1 93.04(5) . . ?
Fe O5 Ti1 88.49(5) . . ?
C16 O6 Ti1 172.26(16) . . ?
C19 O7 Ti1 146.8(4) . . ?
C22 O8 Ti2 172.15(16) . . ?
C25 O9 Ti2 146.49(16) . . ?
O1 C1 C2 110.7(2) . . ?
O1 C1 C3 110.6(2) . . ?
C2 C1 C3 110.9(2) . . ?
O2 C4 C6 109.4(2) . . ?
O2 C4 C5 109.3(2) . . ?
C6 C4 C5 113.0(3) . . ?
O3 C7 C9 109.12(19) . . ?
O3 C7 C8 109.78(19) . . ?
C9 C7 C8 111.6(2) . . ?
O4 C10 C11 112.06(18) . . ?
O4 C10 C12 109.93(18) . . ?
C11 C10 C12 111.6(2) . . ?
O5 C13 C15 109.92(18) . . ?
O5 C13 C14 111.40(17) . . ?
C15 C13 C14 112.06(19) . . ?
O6 C16 C18 110.5(2) . . ?
O6 C16 C17 109.0(2) . . ?
C18 C16 C17 112.1(2) . . ?
O7 C19 C20 113.3(5) . . ?
O7 C19 C21 110.2(4) . . ?
C20 C19 C21 116.5(5) . . ?
O8 C22 C24 110.0(2) . . ?
O8 C22 C23 110.4(2) . . ?
C24 C22 C23 112.5(3) . . ?
O9 C25 C26 112.2(2) . . ?
O9 C25 C27 112.1(3) . . ?
C26 C25 C27 112.0(3) . . ?

loop_
_geom_bond_atom_site_label_1
_geom_bond_atom_site_label_2
_geom_bond_distance
_geom_bond_site_symmetry_2
_geom_bond_publ_flag
Fe O2 2.0861(14) . ?
Fe O3 2.0896(15) . ?
Fe O4 2.1497(14) . ?
Fe O5 2.1506(14) . ?
Fe Cl 2.2491(6) . ?
Fe Ti2 3.0067(4) . ?
Fe Ti1 3.0138(5) . ?
Ti1 O6 1.7692(15) . ?
Ti1 O7 1.7838(15) . ?
Ti1 O3 1.9715(15) . ?
Ti1 O1 2.0746(14) . ?
Ti1 O4 2.1024(14) . ?
Ti1 O5 2.1686(14) . ?
Ti1 Ti2 3.0832(5) . ?
Ti2 O8 1.7790(14) . ?
Ti2 O9 1.7956(14) . ?
Ti2 O2 1.9698(14) . ?
Ti2 O1 2.0551(14) . ?
Ti2 O5 2.0795(14) . ?
Ti2 O4 2.1771(14) . ?
O1 C1 1.432(3) . ?
O2 C4 1.429(3) . ?
O3 C7 1.431(3) . ?
O4 C10 1.445(2) . ?
O5 C13 1.449(2) . ?
O6 C16 1.429(3) . ?
O7 C19 1.421(5) . ?
O8 C22 1.419(3) . ?
O9 C25 1.412(3) . ?
C1 C2 1.508(4) . ?
C1 C3 1.508(4) . ?
C4 C6 1.502(4) . ?
C4 C5 1.509(4) . ?
C7 C9 1.514(4) . ?
C7 C8 1.518(4) . ?
C10 C11 1.510(3) . ?
C10 C12 1.518(3) . ?
C13 C15 1.510(3) . ?
C13 C14 1.518(3) . ?
C16 C18 1.498(4) . ?
C16 C17 1.505(4) . ?
C19 C20 1.428(6) . ?
C19 C21 1.503(6) . ?
C22 C24 1.501(4) . ?
C22 C23 1.502(4) . ?
C25 C26 1.442(4) . ?
C25 C27 1.457(5) . ?
